data_4303536
loop_
_publ_author_name
'Stephen J. Geier'
'Austin L. Gille'
'Thomas M. Gilbert'
'Douglas W. Stephan'

_publ_section_title
;
From Classical Adducts to Frustrated Lewis Pairs: Steric Effects in the
Interactions of Pyridines and B(C6F5)3
;
_journal_name_full 'Inorganic Chemistry'
_journal_page_first 10466
_journal_page_last 10474
_journal_paper_doi 10.1021/ic901726b
_journal_volume 48
_journal_year 2009
_chemical_formula_sum 'C27 H7 B F15 N'
_chemical_formula_weight 641.15
_chemical_name_systematic
; 
 ? 
;
_space_group_IT_number 2
_symmetry_cell_setting triclinic
_symmetry_space_group_name_Hall '-P 1'
_symmetry_space_group_name_H-M 'P -1'
_atom_sites_solution_hydrogens geom
_atom_sites_solution_primary direct
_atom_sites_solution_secondary difmap
_audit_creation_method SHELXL-97
_cell_angle_alpha 107.046(5)
_cell_angle_beta 94.178(5)
_cell_angle_gamma 101.061(5)
_cell_formula_units_Z 2
_cell_length_a 9.9848(9)
_cell_length_b 10.9162(10)
_cell_length_c 11.6538(11)
_cell_measurement_reflns_used 5319
_cell_measurement_temperature 150(2)
_cell_measurement_theta_max 27.42
_cell_measurement_theta_min 2.26
_cell_volume 1180.52(19)
_computing_cell_refinement 'Bruker SAINT'
_computing_data_collection 'Bruker APEX2'
_computing_data_reduction 'Bruker SAINT'
_computing_molecular_graphics 'Bruker SHELXTL'
_computing_publication_material 'Bruker SHELXTL'
_computing_structure_refinement 'SHELXL-97 (Sheldrick, 2008)'
_computing_structure_solution 'SHELXS-97 (Sheldrick, 2008)'
_diffrn_ambient_temperature 150(2)
_diffrn_measured_fraction_theta_full 0.989
_diffrn_measured_fraction_theta_max 0.989
_diffrn_measurement_device_type 'Bruker APEX-II CCD'
_diffrn_measurement_method '\f and \w scans'
_diffrn_radiation_monochromator graphite
_diffrn_radiation_source 'fine-focus sealed tube'
_diffrn_radiation_type MoK\a
_diffrn_radiation_wavelength 0.71073
_diffrn_reflns_av_R_equivalents 0.0391
_diffrn_reflns_av_sigmaI/netI 0.0410
_diffrn_reflns_limit_h_max 13
_diffrn_reflns_limit_h_min -12
_diffrn_reflns_limit_k_max 14
_diffrn_reflns_limit_k_min -14
_diffrn_reflns_limit_l_max 15
_diffrn_reflns_limit_l_min -13
_diffrn_reflns_number 17632
_diffrn_reflns_theta_full 27.61
_diffrn_reflns_theta_max 27.61
_diffrn_reflns_theta_min 1.85
_exptl_absorpt_coefficient_mu 0.189
_exptl_absorpt_correction_T_max 0.7456
_exptl_absorpt_correction_T_min 0.6921
_exptl_absorpt_correction_type multi-scan
_exptl_crystal_colour colourless
_exptl_crystal_density_diffrn 1.804
_exptl_crystal_density_method 'not measured'
_exptl_crystal_description plate
_exptl_crystal_F_000 632
_exptl_crystal_size_max 0.20
_exptl_crystal_size_mid 0.20
_exptl_crystal_size_min 0.05
_refine_diff_density_max 0.322
_refine_diff_density_min -0.260
_refine_diff_density_rms 0.052
_refine_ls_extinction_method none
_refine_ls_goodness_of_fit_ref 1.017
_refine_ls_hydrogen_treatment constr
_refine_ls_matrix_type full
_refine_ls_number_parameters 397
_refine_ls_number_reflns 5413
_refine_ls_number_restraints 0
_refine_ls_restrained_S_all 1.017
_refine_ls_R_factor_all 0.0549
_refine_ls_R_factor_gt 0.0359
_refine_ls_shift/su_max 0.000
_refine_ls_shift/su_mean 0.000
_refine_ls_structure_factor_coef Fsqd
_refine_ls_weighting_details 'calc w=1/[\s^2^(Fo^2^)+(0.0376P)^2^+0.3895P] where P=(Fo^2^+2Fc^2^)/3'
_refine_ls_weighting_scheme calc
_refine_ls_wR_factor_gt 0.0818
_refine_ls_wR_factor_ref 0.0903
_reflns_number_gt 4093
_reflns_number_total 5413
_reflns_threshold_expression >2sigma(I)
_cod_data_source_file ic901726b_si_002_06.cif
_cod_data_source_block (C9H7N-B(C6F5)3)
_cod_depositor_comments
;
The following automatic conversions were performed:
'_symmetry_cell_setting' value 'Triclinic' changed to 'triclinic'
according to '/home/saulius/struct/CIF-dictionaries/cif_core.dic'
dictionary named 'cif_core.dic' version 2.4.1 from 2010-06-29.

Automatic conversion script
Id: cif_fix_enum 1527 2010-12-29 10:47:43Z saulius 
;
_cod_database_code 4303536

loop_
_symmetry_equiv_pos_as_xyz
'x, y, z'
'-x, -y, -z'

loop_
_atom_site_label
_atom_site_type_symbol
_atom_site_fract_x
_atom_site_fract_y
_atom_site_fract_z
_atom_site_U_iso_or_equiv
_atom_site_adp_type
_atom_site_occupancy
_atom_site_symmetry_multiplicity
_atom_site_calc_flag
_atom_site_refinement_flags
_atom_site_disorder_assembly
_atom_site_disorder_group
B1 B -0.24596(17) 0.81979(18) 0.22945(17) 0.0162(4) Uani 1 1 d . . .
N1 N -0.34429(13) 0.79553(13) 0.10219(12) 0.0165(3) Uani 1 1 d . . .
F2 F -0.53372(9) 0.63537(9) 0.18910(8) 0.0206(2) Uani 1 1 d . . .
F3 F -0.64986(9) 0.55310(10) 0.35959(9) 0.0245(2) Uani 1 1 d . . .
F4 F -0.51732(10) 0.62854(10) 0.58894(9) 0.0285(2) Uani 1 1 d . . .
F5 F -0.25626(10) 0.77961(10) 0.64314(9) 0.0280(2) Uani 1 1 d . . .
F6 F -0.13629(9) 0.86580(10) 0.47432(9) 0.0244(2) Uani 1 1 d . . .
F8 F -0.30507(9) 0.53657(9) 0.11468(9) 0.0258(2) Uani 1 1 d . . .
F9 F -0.12851(11) 0.37928(10) 0.08151(10) 0.0325(3) Uani 1 1 d . . .
F10 F 0.14622(10) 0.47949(10) 0.15388(10) 0.0291(2) Uani 1 1 d . . .
F11 F 0.23791(9) 0.74236(10) 0.27082(10) 0.0262(2) Uani 1 1 d . . .
F12 F 0.06805(9) 0.90172(9) 0.30346(9) 0.0236(2) Uani 1 1 d . . .
F14 F -0.06370(9) 0.94544(9) 0.09896(8) 0.0224(2) Uani 1 1 d . . .
F15 F 0.05417(10) 1.19814(10) 0.15071(9) 0.0289(2) Uani 1 1 d . . .
F16 F 0.00455(12) 1.37910(10) 0.35163(10) 0.0384(3) Uani 1 1 d . . .
F17 F -0.16744(13) 1.29697(10) 0.49865(10) 0.0383(3) Uani 1 1 d . . .
F18 F -0.28475(10) 1.04622(10) 0.45115(9) 0.0259(2) Uani 1 1 d . . .
C1 C -0.33254(15) 0.76460(15) 0.32581(14) 0.0164(3) Uani 1 1 d . . .
C2 C -0.46200(16) 0.68009(16) 0.30148(15) 0.0172(3) Uani 1 1 d . . .
C3 C -0.52495(16) 0.63510(16) 0.38794(15) 0.0189(3) Uani 1 1 d . . .
C4 C -0.45709(17) 0.67135(17) 0.50368(15) 0.0210(4) Uani 1 1 d . . .
C5 C -0.32548(17) 0.74859(16) 0.53115(15) 0.0205(4) Uani 1 1 d . . .
C6 C -0.26656(16) 0.79249(16) 0.44293(15) 0.0184(3) Uani 1 1 d . . .
C7 C -0.12948(15) 0.72953(16) 0.20557(14) 0.0163(3) Uani 1 1 d . . .
C8 C -0.16971(15) 0.59331(16) 0.15332(15) 0.0185(3) Uani 1 1 d . . .
C9 C -0.08112(17) 0.50926(16) 0.13535(16) 0.0210(4) Uani 1 1 d . . .
C10 C 0.05782(16) 0.55936(17) 0.17334(15) 0.0203(4) Uani 1 1 d . . .
C11 C 0.10373(15) 0.69185(16) 0.22998(15) 0.0187(3) Uani 1 1 d . . .
C12 C 0.01149(16) 0.77345(15) 0.24515(15) 0.0172(3) Uani 1 1 d . . .
C13 C -0.17888(15) 0.97932(16) 0.27243(15) 0.0171(3) Uani 1 1 d . . .
C14 C -0.09245(16) 1.02915(16) 0.20054(15) 0.0178(3) Uani 1 1 d . . .
C15 C -0.03044(16) 1.15991(17) 0.22439(15) 0.0201(4) Uani 1 1 d . . .
C16 C -0.05493(18) 1.25126(17) 0.32592(17) 0.0247(4) Uani 1 1 d . . .
C17 C -0.14121(18) 1.20901(17) 0.40017(16) 0.0249(4) Uani 1 1 d . . .
C18 C -0.20002(16) 1.07658(17) 0.37313(15) 0.0204(4) Uani 1 1 d . . .
C19 C -0.30854(16) 0.73181(16) -0.00265(15) 0.0189(3) Uani 1 1 d . . .
H19A H -0.2253 0.7020 -0.0009 0.023 Uiso 1 1 calc R . .
C20 C -0.38592(18) 0.70591(17) -0.11537(16) 0.0236(4) Uani 1 1 d . . .
H20A H -0.3565 0.6584 -0.1876 0.028 Uiso 1 1 calc R . .
C21 C -0.50420(17) 0.75003(17) -0.11980(16) 0.0243(4) Uani 1 1 d . . .
H21A H -0.5596 0.7313 -0.1953 0.029 Uiso 1 1 calc R . .
C22 C -0.54425(16) 0.82329(16) -0.01245(16) 0.0208(4) Uani 1 1 d . . .
C23 C -0.66363(17) 0.87522(18) -0.01354(18) 0.0272(4) Uani 1 1 d . . .
H23A H -0.7181 0.8606 -0.0886 0.033 Uiso 1 1 calc R . .
C24 C -0.70162(17) 0.94556(18) 0.09069(19) 0.0289(4) Uani 1 1 d . . .
H24A H -0.7827 0.9789 0.0887 0.035 Uiso 1 1 calc R . .
C25 C -0.62009(17) 0.96873(17) 0.20162(18) 0.0255(4) Uani 1 1 d . . .
H25A H -0.6464 1.0187 0.2744 0.031 Uiso 1 1 calc R . .
C26 C -0.50353(16) 0.92085(16) 0.20702(16) 0.0203(4) Uani 1 1 d . . .
H26A H -0.4503 0.9375 0.2831 0.024 Uiso 1 1 calc R . .
C27 C -0.46216(15) 0.84687(15) 0.10007(15) 0.0171(3) Uani 1 1 d . . .

loop_
_atom_site_aniso_label
_atom_site_aniso_U_11
_atom_site_aniso_U_22
_atom_site_aniso_U_33
_atom_site_aniso_U_23
_atom_site_aniso_U_13
_atom_site_aniso_U_12
B1 0.0139(8) 0.0187(9) 0.0155(9) 0.0043(7) 0.0013(7) 0.0048(7)
N1 0.0157(6) 0.0177(7) 0.0166(7) 0.0058(6) 0.0026(5) 0.0041(5)
F2 0.0167(4) 0.0264(5) 0.0173(5) 0.0071(4) -0.0009(4) 0.0023(4)
F3 0.0187(5) 0.0262(5) 0.0280(6) 0.0098(4) 0.0047(4) 0.0008(4)
F4 0.0348(6) 0.0330(6) 0.0225(6) 0.0146(5) 0.0105(4) 0.0072(5)
F5 0.0327(5) 0.0349(6) 0.0153(5) 0.0075(4) -0.0023(4) 0.0075(5)
F6 0.0184(5) 0.0287(6) 0.0216(5) 0.0058(4) -0.0032(4) 0.0005(4)
F8 0.0164(5) 0.0209(5) 0.0347(6) 0.0038(4) -0.0008(4) 0.0010(4)
F9 0.0310(6) 0.0154(5) 0.0451(7) 0.0018(5) -0.0010(5) 0.0052(4)
F10 0.0253(5) 0.0246(5) 0.0395(7) 0.0069(5) 0.0047(4) 0.0151(4)
F11 0.0126(4) 0.0268(5) 0.0397(6) 0.0111(5) 0.0017(4) 0.0051(4)
F12 0.0182(5) 0.0167(5) 0.0309(6) 0.0017(4) -0.0020(4) 0.0032(4)
F14 0.0247(5) 0.0227(5) 0.0193(5) 0.0041(4) 0.0086(4) 0.0060(4)
F15 0.0307(5) 0.0273(6) 0.0295(6) 0.0127(5) 0.0094(4) 0.0009(4)
F16 0.0534(7) 0.0172(5) 0.0386(7) 0.0051(5) 0.0090(6) -0.0014(5)
F17 0.0574(7) 0.0228(6) 0.0297(6) -0.0019(5) 0.0162(5) 0.0092(5)
F18 0.0305(5) 0.0247(5) 0.0221(5) 0.0049(4) 0.0122(4) 0.0060(4)
C1 0.0172(7) 0.0167(8) 0.0164(8) 0.0049(7) 0.0029(6) 0.0069(6)
C2 0.0174(7) 0.0195(8) 0.0152(8) 0.0044(7) 0.0004(6) 0.0072(6)
C3 0.0159(7) 0.0191(8) 0.0223(9) 0.0065(7) 0.0043(6) 0.0045(6)
C4 0.0270(9) 0.0217(9) 0.0186(9) 0.0095(7) 0.0089(7) 0.0087(7)
C5 0.0262(8) 0.0226(9) 0.0126(8) 0.0038(7) -0.0005(7) 0.0092(7)
C6 0.0164(7) 0.0182(8) 0.0189(9) 0.0032(7) 0.0006(6) 0.0043(6)
C7 0.0161(7) 0.0193(8) 0.0149(8) 0.0062(7) 0.0027(6) 0.0053(6)
C8 0.0137(7) 0.0210(8) 0.0200(9) 0.0066(7) 0.0012(6) 0.0019(6)
C9 0.0243(8) 0.0146(8) 0.0222(9) 0.0038(7) 0.0022(7) 0.0037(6)
C10 0.0217(8) 0.0217(9) 0.0223(9) 0.0087(7) 0.0058(7) 0.0122(7)
C11 0.0139(7) 0.0229(9) 0.0204(9) 0.0085(7) 0.0023(6) 0.0041(6)
C12 0.0193(8) 0.0149(8) 0.0159(8) 0.0034(6) 0.0021(6) 0.0027(6)
C13 0.0153(7) 0.0199(8) 0.0167(8) 0.0058(7) 0.0004(6) 0.0060(6)
C14 0.0164(7) 0.0212(8) 0.0154(8) 0.0038(7) 0.0001(6) 0.0070(6)
C15 0.0179(8) 0.0242(9) 0.0201(9) 0.0100(7) 0.0015(6) 0.0048(7)
C16 0.0257(9) 0.0172(8) 0.0289(10) 0.0066(7) -0.0010(7) 0.0019(7)
C17 0.0304(9) 0.0212(9) 0.0201(9) 0.0005(7) 0.0037(7) 0.0082(7)
C18 0.0205(8) 0.0232(9) 0.0192(9) 0.0076(7) 0.0043(7) 0.0070(7)
C19 0.0191(8) 0.0181(8) 0.0185(9) 0.0045(7) 0.0035(6) 0.0032(6)
C20 0.0301(9) 0.0221(9) 0.0161(9) 0.0047(7) 0.0026(7) 0.0023(7)
C21 0.0257(9) 0.0239(9) 0.0194(9) 0.0077(7) -0.0056(7) -0.0021(7)
C22 0.0171(8) 0.0200(9) 0.0258(10) 0.0114(7) -0.0005(7) 0.0000(6)
C23 0.0197(8) 0.0263(9) 0.0377(11) 0.0170(9) -0.0042(8) 0.0022(7)
C24 0.0164(8) 0.0273(10) 0.0492(13) 0.0194(9) 0.0039(8) 0.0078(7)
C25 0.0222(8) 0.0231(9) 0.0357(11) 0.0127(8) 0.0105(8) 0.0077(7)
C26 0.0173(8) 0.0211(9) 0.0252(9) 0.0100(7) 0.0049(7) 0.0057(6)
C27 0.0141(7) 0.0157(8) 0.0230(9) 0.0091(7) 0.0026(6) 0.0017(6)

loop_
_atom_type_symbol
_atom_type_description
_atom_type_scat_dispersion_real
_atom_type_scat_dispersion_imag
_atom_type_scat_source
C C 0.0033 0.0016 'International Tables Vol C Tables 4.2.6.8 and 6.1.1.4'
H H 0.0000 0.0000 'International Tables Vol C Tables 4.2.6.8 and 6.1.1.4'
B B 0.0013 0.0007 'International Tables Vol C Tables 4.2.6.8 and 6.1.1.4'
N N 0.0061 0.0033 'International Tables Vol C Tables 4.2.6.8 and 6.1.1.4'
F F 0.0171 0.0103 'International Tables Vol C Tables 4.2.6.8 and 6.1.1.4'

loop_
_geom_angle_atom_site_label_1
_geom_angle_atom_site_label_2
_geom_angle_atom_site_label_3
_geom_angle
_geom_angle_site_symmetry_1
_geom_angle_site_symmetry_3
_geom_angle_publ_flag
N1 B1 C1 111.79(12) . . ?
N1 B1 C13 102.70(12) . . ?
C1 B1 C13 116.39(13) . . ?
N1 B1 C7 110.28(13) . . ?
C1 B1 C7 102.56(12) . . ?
C13 B1 C7 113.35(12) . . ?
C19 N1 C27 118.39(14) . . ?
C19 N1 B1 119.91(13) . . ?
C27 N1 B1 121.60(13) . . ?
C6 C1 C2 114.08(15) . . ?
C6 C1 B1 118.10(14) . . ?
C2 C1 B1 127.47(14) . . ?
F2 C2 C3 115.63(14) . . ?
F2 C2 C1 120.97(14) . . ?
C3 C2 C1 123.39(15) . . ?
F3 C3 C4 119.30(15) . . ?
F3 C3 C2 121.04(15) . . ?
C4 C3 C2 119.63(15) . . ?
F4 C4 C5 120.19(15) . . ?
F4 C4 C3 120.28(15) . . ?
C5 C4 C3 119.50(15) . . ?
F5 C5 C4 119.70(15) . . ?
F5 C5 C6 121.11(15) . . ?
C4 C5 C6 119.18(15) . . ?
F6 C6 C5 116.60(14) . . ?
F6 C6 C1 119.39(14) . . ?
C5 C6 C1 124.01(15) . . ?
C8 C7 C12 112.95(14) . . ?
C8 C7 B1 120.50(13) . . ?
C12 C7 B1 126.15(14) . . ?
F8 C8 C9 115.94(14) . . ?
F8 C8 C7 119.25(14) . . ?
C9 C8 C7 124.81(14) . . ?
F9 C9 C8 120.87(14) . . ?
F9 C9 C10 119.78(15) . . ?
C8 C9 C10 119.35(15) . . ?
F10 C10 C11 120.90(15) . . ?
F10 C10 C9 120.24(15) . . ?
C11 C10 C9 118.86(15) . . ?
F11 C11 C10 119.94(14) . . ?
F11 C11 C12 120.01(14) . . ?
C10 C11 C12 120.05(15) . . ?
F12 C12 C11 114.86(13) . . ?
F12 C12 C7 121.25(14) . . ?
C11 C12 C7 123.89(15) . . ?
C14 C13 C18 112.92(14) . . ?
C14 C13 B1 118.76(14) . . ?
C18 C13 B1 128.29(14) . . ?
F14 C14 C15 115.64(14) . . ?
F14 C14 C13 119.23(14) . . ?
C15 C14 C13 125.13(15) . . ?
F15 C15 C16 120.16(15) . . ?
F15 C15 C14 120.71(15) . . ?
C16 C15 C14 119.13(15) . . ?
F16 C16 C15 120.40(16) . . ?
F16 C16 C17 120.77(16) . . ?
C15 C16 C17 118.83(16) . . ?
F17 C17 C16 119.57(16) . . ?
F17 C17 C18 120.49(16) . . ?
C16 C17 C18 119.94(16) . . ?
F18 C18 C17 115.00(14) . . ?
F18 C18 C13 120.95(14) . . ?
C17 C18 C13 124.04(15) . . ?
N1 C19 C20 124.01(15) . . ?
C21 C20 C19 118.80(16) . . ?
C20 C21 C22 119.88(16) . . ?
C21 C22 C23 121.66(16) . . ?
C21 C22 C27 119.18(15) . . ?
C23 C22 C27 119.15(16) . . ?
C24 C23 C22 121.20(17) . . ?
C23 C24 C25 119.44(16) . . ?
C26 C25 C24 121.40(17) . . ?
C25 C26 C27 120.30(16) . . ?
N1 C27 C26 121.88(14) . . ?
N1 C27 C22 119.60(15) . . ?
C26 C27 C22 118.52(15) . . ?

loop_
_geom_bond_atom_site_label_1
_geom_bond_atom_site_label_2
_geom_bond_distance
_geom_bond_site_symmetry_2
_geom_bond_publ_flag
B1 N1 1.641(2) . ?
B1 C1 1.646(2) . ?
B1 C13 1.651(2) . ?
B1 C7 1.651(2) . ?
N1 C19 1.328(2) . ?
N1 C27 1.399(2) . ?
F2 C2 1.3493(18) . ?
F3 C3 1.3432(18) . ?
F4 C4 1.3487(19) . ?
F5 C5 1.3473(19) . ?
F6 C6 1.3512(18) . ?
F8 C8 1.3564(17) . ?
F9 C9 1.3446(19) . ?
F10 C10 1.3414(18) . ?
F11 C11 1.3398(17) . ?
F12 C12 1.3506(18) . ?
F14 C14 1.3546(18) . ?
F15 C15 1.3438(18) . ?
F16 C16 1.3419(19) . ?
F17 C17 1.342(2) . ?
F18 C18 1.3540(19) . ?
C1 C6 1.392(2) . ?
C1 C2 1.392(2) . ?
C2 C3 1.384(2) . ?
C3 C4 1.373(2) . ?
C4 C5 1.377(2) . ?
C5 C6 1.379(2) . ?
C7 C8 1.396(2) . ?
C7 C12 1.393(2) . ?
C8 C9 1.376(2) . ?
C9 C10 1.377(2) . ?
C10 C11 1.371(2) . ?
C11 C12 1.385(2) . ?
C13 C14 1.391(2) . ?
C13 C18 1.393(2) . ?
C14 C15 1.379(2) . ?
C15 C16 1.378(2) . ?
C16 C17 1.376(3) . ?
C17 C18 1.384(2) . ?
C19 C20 1.398(2) . ?
C20 C21 1.361(2) . ?
C21 C22 1.405(3) . ?
C22 C23 1.415(2) . ?
C22 C27 1.422(2) . ?
C23 C24 1.357(3) . ?
C24 C25 1.405(3) . ?
C25 C26 1.369(2) . ?
C26 C27 1.410(2) . ?
